data_2311481
loop_
_publ_author_name
'Bosch, Eric'
'McClain, Emily N.'

_publ_section_title
;
 Synthesis and crystal structures of two purpurin derivatives:
 1,4-dihy-droxy-2-propoxyanthra-quinone and
 2-but-oxy-1,4-di-hydroxy-anthra-quinone.
;
_journal_coeditor_code PK2605
_journal_issue 'Pt 11'
_journal_name_full 'Acta crystallographica. Section E, Crystallographic communications'
_journal_page_first 1687
_journal_page_last 1691
_journal_paper_doi 10.1107/S2056989017014724
_journal_volume 73
_journal_year 2017
_chemical_formula_iupac 'C17 H14 O5, C2 H3 N'
_chemical_formula_moiety 'C17 H14 O5, C2 H3 N'
_chemical_formula_sum 'C19 H17 N O5'
_chemical_formula_weight 339.33
_chemical_name_systematic
;
1,4-Dihydroxy-2-propoxyanthraquinone acetonitrile monosolvate
;
_space_group_crystal_system triclinic
_space_group_IT_number 2
_space_group_name_Hall '-P 1'
_space_group_name_H-M_alt 'P -1'
_atom_sites_solution_hydrogens mixed
_audit_creation_method SHELXL-2017/1
_cell_angle_alpha 95.999(2)
_cell_angle_beta 90.181(2)
_cell_angle_gamma 113.774(2)
_cell_formula_units_Z 2
_cell_length_a 8.2160(11)
_cell_length_b 9.8605(13)
_cell_length_c 10.7410(14)
_cell_measurement_reflns_used 3016
_cell_measurement_temperature 100(2)
_cell_measurement_theta_max 27.18
_cell_measurement_theta_min 2.71
_cell_volume 790.99(18)
_computing_cell_refinement
;
SMART (Bruker, 2014)
;
_computing_data_collection
;
SMART (Bruker, 2014)
;
_computing_data_reduction
;
SAINT (Bruker, 2014)
;
_computing_molecular_graphics
;
XSeed (Barbour, 2001)
;
_computing_publication_material
;
XSeed (Barbour, 2001)
;
_computing_structure_refinement
;
SHELXL2017 (Sheldrick, 2015b)
;
_computing_structure_solution
;
SHELXT2014 (Sheldrick, 2015a)
;
_diffrn_ambient_temperature 100(2)
_diffrn_detector_area_resol_mean 8.3660
_diffrn_measured_fraction_theta_full 0.999
_diffrn_measured_fraction_theta_max 0.998
_diffrn_measurement_device_type 'Bruker APEXII CCD'
_diffrn_measurement_method 'phi and omega scans'
_diffrn_radiation_monochromator graphite
_diffrn_radiation_source 'fine-focus sealed tube'
_diffrn_radiation_type MoK\a
_diffrn_radiation_wavelength 0.71073
_diffrn_reflns_av_R_equivalents 0.0215
_diffrn_reflns_limit_h_max 10
_diffrn_reflns_limit_h_min -10
_diffrn_reflns_limit_k_max 12
_diffrn_reflns_limit_k_min -12
_diffrn_reflns_limit_l_max 13
_diffrn_reflns_limit_l_min -13
_diffrn_reflns_number 10216
_diffrn_reflns_theta_full 25.242
_diffrn_reflns_theta_max 27.253
_diffrn_reflns_theta_min 1.909
_exptl_absorpt_coefficient_mu 0.104
_exptl_absorpt_correction_T_max 1.0000
_exptl_absorpt_correction_T_min 0.8689
_exptl_absorpt_correction_type multi-scan
_exptl_absorpt_process_details
;
(SADABS; Bruker, 2014)
;
_exptl_crystal_colour orange
_exptl_crystal_density_diffrn 1.425
_exptl_crystal_description 'cut irregular block'
_exptl_crystal_F_000 356
_exptl_crystal_size_max 0.45
_exptl_crystal_size_mid 0.18
_exptl_crystal_size_min 0.09
_refine_diff_density_max 0.710
_refine_diff_density_min -0.265
_refine_ls_extinction_method none
_refine_ls_goodness_of_fit_ref 1.058
_refine_ls_hydrogen_treatment mixed
_refine_ls_matrix_type full
_refine_ls_number_parameters 234
_refine_ls_number_reflns 3548
_refine_ls_number_restraints 2
_refine_ls_restrained_S_all 1.059
_refine_ls_R_factor_all 0.0649
_refine_ls_R_factor_gt 0.0517
_refine_ls_shift/su_max 0.000
_refine_ls_shift/su_mean 0.000
_refine_ls_structure_factor_coef Fsqd
_refine_ls_weighting_details 'w=1/[\s^2^(Fo^2^)+(0.0962P)^2^+0.0684P] where P=(Fo^2^+2Fc^2^)/3'
_refine_ls_weighting_scheme calc
_refine_ls_wR_factor_gt 0.1400
_refine_ls_wR_factor_ref 0.1530
_reflns_number_gt 2718
_reflns_number_total 3548
_reflns_threshold_expression 'I > 2\s(I)'
_cod_data_source_file pk2605sup1.cif
_cod_data_source_block 1
_cod_database_code 2311481
_shelx_space_group_comment
;
The symmetry employed for this shelxl refinement is uniquely defined
by the following loop, which should always be used as a source of
symmetry information in preference to the above space-group names.
They are only intended as comments.
;
_shelx_estimated_absorpt_t_min 0.955
_shelx_estimated_absorpt_t_max 0.991

loop_
_space_group_symop_operation_xyz
'x, y, z'
'-x, -y, -z'

loop_
_atom_site_type_symbol
_atom_site_label
_atom_site_fract_x
_atom_site_fract_y
_atom_site_fract_z
_atom_site_U_iso_or_equiv
_atom_site_adp_type
_atom_site_calc_flag
_atom_site_occupancy
O O1 0.93351(13) 0.54640(11) 0.31245(9) 0.0224(2) Uani d 1
H H1O 0.943(2) 0.6376(15) 0.3329(15) 0.027 Uiso d 1
N N1 0.69308(19) 1.25060(16) 0.93564(13) 0.0376(4) Uani d 1
C C1 0.83016(17) 0.46925(15) 0.39909(12) 0.0179(3) Uani d 1
O O2 0.85708(12) 0.26110(10) 0.29025(9) 0.0216(2) Uani d 1
C C2 0.78580(17) 0.31187(15) 0.38774(12) 0.0186(3) Uani d 1
O O3 0.50110(13) 0.19718(10) 0.64607(9) 0.0231(3) Uani d 1
H H3O 0.471(2) 0.2555(17) 0.6993(14) 0.028 Uiso d 1
C C3 0.67840(17) 0.22550(15) 0.47188(12) 0.0190(3) Uani d 1
H H3 0.650425 0.121543 0.464073 0.023 Uiso calc 1
O O4 0.48044(13) 0.42907(11) 0.76272(9) 0.0236(2) Uani d 1
C C4 0.60915(17) 0.28978(15) 0.56995(12) 0.0184(3) Uani d 1
O O5 0.90743(13) 0.77360(10) 0.43289(9) 0.0237(3) Uani d 1
C C5 0.65148(17) 0.44303(14) 0.58446(12) 0.0168(3) Uani d 1
C C6 0.58069(17) 0.50732(15) 0.68671(12) 0.0186(3) Uani d 1
C C7 0.63155(17) 0.67078(15) 0.70039(12) 0.0182(3) Uani d 1
C C8 0.57026(18) 0.73660(16) 0.80017(12) 0.0215(3) Uani d 1
H H8 0.496307 0.676508 0.858499 0.026 Uiso calc 1
C C9 0.61668(18) 0.88946(16) 0.81480(13) 0.0230(3) Uani d 1
H H9 0.577257 0.934122 0.884204 0.028 Uiso calc 1
C C10 0.72114(18) 0.97713(15) 0.72752(13) 0.0232(3) Uani d 1
H H10 0.750414 1.081320 0.736488 0.028 Uiso calc 1
C C11 0.78274(18) 0.91324(15) 0.62752(13) 0.0211(3) Uani d 1
H H11 0.854261 0.973685 0.568420 0.025 Uiso calc 1
C C12 0.73939(17) 0.75953(14) 0.61376(12) 0.0175(3) Uani d 1
C C13 0.80994(17) 0.69324(15) 0.50858(12) 0.0185(3) Uani d 1
C C14 0.76399(17) 0.53320(14) 0.49710(12) 0.0171(3) Uani d 1
C C15 0.80376(18) 0.10079(14) 0.26995(12) 0.0197(3) Uani d 1
H H15A 0.672284 0.048972 0.262662 0.024 Uiso calc 1
H H15B 0.847744 0.066928 0.341400 0.024 Uiso calc 1
C C16 0.88231(18) 0.06548(15) 0.15066(12) 0.0216(3) Uani d 1
H H16A 1.013724 0.117694 0.158502 0.026 Uiso calc 1
H H16B 0.839009 0.100713 0.079785 0.026 Uiso calc 1
C C17 0.8285(2) -0.10258(15) 0.12525(13) 0.0259(3) Uani d 1
H H17A 0.864454 -0.138135 0.198037 0.039 Uiso calc 1
H H17B 0.887518 -0.124293 0.051405 0.039 Uiso calc 1
H H17C 0.699127 -0.153202 0.110002 0.039 Uiso calc 1
C C18 0.7439(2) 1.37684(18) 0.95263(14) 0.0300(3) Uani d 1
C C19 0.8085(2) 1.53842(19) 0.97699(19) 0.0451(5) Uani d 1
H H19A 0.707605 1.567300 0.974361 0.068 Uiso calc 1
H H19B 0.891236 1.584642 0.913041 0.068 Uiso calc 1
H H19C 0.870055 1.572114 1.059963 0.068 Uiso calc 1

loop_
_atom_site_aniso_label
_atom_site_aniso_U_11
_atom_site_aniso_U_22
_atom_site_aniso_U_33
_atom_site_aniso_U_12
_atom_site_aniso_U_13
_atom_site_aniso_U_23
O1 0.0257(5) 0.0171(5) 0.0230(5) 0.0076(4) 0.0075(4) 0.0008(4)
N1 0.0451(8) 0.0342(8) 0.0356(8) 0.0199(7) 0.0016(6) -0.0023(6)
C1 0.0159(6) 0.0174(6) 0.0186(6) 0.0052(5) 0.0005(5) 0.0013(5)
O2 0.0243(5) 0.0157(5) 0.0244(5) 0.0086(4) 0.0078(4) -0.0012(4)
C2 0.0173(6) 0.0200(7) 0.0190(6) 0.0092(5) 0.0005(5) -0.0026(5)
O3 0.0278(5) 0.0164(5) 0.0249(5) 0.0086(4) 0.0091(4) 0.0029(4)
C3 0.0188(6) 0.0151(6) 0.0230(7) 0.0071(5) 0.0002(5) 0.0003(5)
O4 0.0263(5) 0.0202(5) 0.0239(5) 0.0092(4) 0.0069(4) 0.0018(4)
C4 0.0176(6) 0.0184(6) 0.0194(6) 0.0076(5) 0.0011(5) 0.0021(5)
O5 0.0271(5) 0.0170(5) 0.0247(5) 0.0066(4) 0.0067(4) 0.0018(4)
C5 0.0165(6) 0.0167(6) 0.0170(6) 0.0071(5) -0.0007(5) 0.0000(5)
C6 0.0178(6) 0.0193(7) 0.0193(6) 0.0086(5) 0.0004(5) 0.0007(5)
C7 0.0168(6) 0.0182(7) 0.0195(6) 0.0078(5) -0.0019(5) -0.0012(5)
C8 0.0225(7) 0.0233(7) 0.0192(6) 0.0106(6) 0.0007(5) -0.0004(5)
C9 0.0228(7) 0.0245(7) 0.0230(7) 0.0131(6) -0.0025(5) -0.0056(5)
C10 0.0235(7) 0.0183(7) 0.0282(7) 0.0107(6) -0.0037(6) -0.0042(5)
C11 0.0207(7) 0.0189(6) 0.0236(7) 0.0084(5) -0.0014(5) 0.0008(5)
C12 0.0167(6) 0.0173(7) 0.0180(6) 0.0073(5) -0.0029(5) -0.0018(5)
C13 0.0175(6) 0.0170(7) 0.0201(6) 0.0065(5) -0.0009(5) 0.0006(5)
C14 0.0161(6) 0.0156(7) 0.0185(6) 0.0061(5) -0.0015(5) -0.0012(5)
C15 0.0206(7) 0.0139(6) 0.0233(7) 0.0065(5) 0.0030(5) -0.0017(5)
C16 0.0223(7) 0.0212(7) 0.0208(7) 0.0089(5) 0.0021(5) -0.0006(5)
C17 0.0319(8) 0.0222(7) 0.0228(7) 0.0113(6) 0.0068(6) -0.0028(5)
C18 0.0311(8) 0.0349(9) 0.0271(7) 0.0178(7) -0.0004(6) -0.0015(6)
C19 0.0445(10) 0.0300(9) 0.0596(11) 0.0163(8) -0.0157(9) -0.0045(8)

loop_
_atom_type_symbol
_atom_type_description
_atom_type_scat_dispersion_real
_atom_type_scat_dispersion_imag
_atom_type_scat_source
C C 0.0033 0.0016 'International Tables Vol C Tables 4.2.6.8 and 6.1.1.4'
H H 0.0000 0.0000 'International Tables Vol C Tables 4.2.6.8 and 6.1.1.4'
N N 0.0061 0.0033 'International Tables Vol C Tables 4.2.6.8 and 6.1.1.4'
O O 0.0106 0.0060 'International Tables Vol C Tables 4.2.6.8 and 6.1.1.4'

loop_
_geom_angle_atom_site_label_1
_geom_angle_atom_site_label_2
_geom_angle_atom_site_label_3
_geom_angle
C1 O1 H1O 104.0(11)
O1 C1 C14 123.72(12)
O1 C1 C2 117.06(11)
C14 C1 C2 119.22(12)
C2 O2 C15 116.12(10)
O2 C2 C3 125.11(12)
O2 C2 C1 114.62(12)
C3 C2 C1 120.27(12)
C4 O3 H3O 104.0(11)
C2 C3 C4 120.53(12)
C2 C3 H3 119.7
C4 C3 H3 119.7
O3 C4 C5 122.48(11)
O3 C4 C3 116.90(12)
C5 C4 C3 120.61(12)
C4 C5 C14 118.88(12)
C4 C5 C6 119.80(12)
C14 C5 C6 121.32(12)
O4 C6 C5 121.78(12)
O4 C6 C7 120.05(11)
C5 C6 C7 118.17(12)
C8 C7 C12 119.70(12)
C8 C7 C6 119.52(12)
C12 C7 C6 120.79(12)
C9 C8 C7 120.41(13)
C9 C8 H8 119.8
C7 C8 H8 119.8
C8 C9 C10 119.86(12)
C8 C9 H9 120.1
C10 C9 H9 120.1
C11 C10 C9 120.40(12)
C11 C10 H10 119.8
C9 C10 H10 119.8
C10 C11 C12 119.97(13)
C10 C11 H11 120.0
C12 C11 H11 120.0
C11 C12 C7 119.64(12)
C11 C12 C13 119.48(12)
C7 C12 C13 120.88(12)
O5 C13 C14 121.35(12)
O5 C13 C12 120.31(12)
C14 C13 C12 118.33(12)
C1 C14 C5 120.48(12)
C1 C14 C13 119.04(12)
C5 C14 C13 120.47(12)
O2 C15 C16 107.99(10)
O2 C15 H15A 110.1
C16 C15 H15A 110.1
O2 C15 H15B 110.1
C16 C15 H15B 110.1
H15A C15 H15B 108.4
C15 C16 C17 109.75(11)
C15 C16 H16A 109.7
C17 C16 H16A 109.7
C15 C16 H16B 109.7
C17 C16 H16B 109.7
H16A C16 H16B 108.2
C16 C17 H17A 109.5
C16 C17 H17B 109.5
H17A C17 H17B 109.5
C16 C17 H17C 109.5
H17A C17 H17C 109.5
H17B C17 H17C 109.5
N1 C18 C19 178.89(17)
C18 C19 H19A 109.5
C18 C19 H19B 109.5
H19A C19 H19B 109.5
C18 C19 H19C 109.5
H19A C19 H19C 109.5
H19B C19 H19C 109.5

loop_
_geom_bond_atom_site_label_1
_geom_bond_atom_site_label_2
_geom_bond_distance
O1 C1 1.3410(15)
O1 H1O 0.875(13)
N1 C18 1.136(2)
C1 C14 1.3938(19)
C1 C2 1.4353(19)
O2 C2 1.3493(16)
O2 C15 1.4516(15)
C2 C3 1.3714(19)
O3 C4 1.3407(15)
O3 H3O 0.874(14)
C3 C4 1.4106(18)
C3 H3 0.9500
O4 C6 1.2505(16)
C4 C5 1.3983(18)
O5 C13 1.2480(16)
C5 C14 1.4292(19)
C5 C6 1.4498(18)
C6 C7 1.4836(18)
C7 C8 1.3947(18)
C7 C12 1.4025(18)
C8 C9 1.3887(19)
C8 H8 0.9500
C9 C10 1.392(2)
C9 H9 0.9500
C10 C11 1.3877(19)
C10 H10 0.9500
C11 C12 1.4013(18)
C11 H11 0.9500
C12 C13 1.4814(19)
C13 C14 1.4584(19)
C15 C16 1.5075(18)
C15 H15A 0.9900
C15 H15B 0.9900
C16 C17 1.5265(18)
C16 H16A 0.9900
C16 H16B 0.9900
C17 H17A 0.9800
C17 H17B 0.9800
C17 H17C 0.9800
C18 C19 1.456(2)
C19 H19A 0.9800
C19 H19B 0.9800
C19 H19C 0.9800

loop_
_geom_hbond_atom_site_label_D
_geom_hbond_atom_site_label_H
_geom_hbond_atom_site_label_A
_geom_hbond_site_symmetry_A
_geom_hbond_distance_DH
_geom_hbond_distance_HA
_geom_hbond_distance_DA
_geom_hbond_angle_DHA
_geom_hbond_publ_flag
O1 H1O O5 . 0.875(13) 1.747(14) 2.5537(13) 152.1(15) yes
O3 H3O O4 . 0.874(14) 1.747(14) 2.5578(13) 153.3(15) yes
C10 H10 N1 . 0.95 2.73 3.4009(19) 127.8 yes
C15 H15A O3 2_656 0.99 2.57 3.2179(16) 123.1 yes
C11 H11 O5 2_776 0.95 2.47 3.2446(17) 138.3 yes

loop_
_geom_torsion_atom_site_label_1
_geom_torsion_atom_site_label_2
_geom_torsion_atom_site_label_3
_geom_torsion_atom_site_label_4
_geom_torsion
C15 O2 C2 C3 4.50(19)
C15 O2 C2 C1 -175.30(10)
O1 C1 C2 O2 0.80(18)
C14 C1 C2 O2 -179.69(11)
O1 C1 C2 C3 -179.01(11)
C14 C1 C2 C3 0.5(2)
O2 C2 C3 C4 -179.31(12)
C1 C2 C3 C4 0.5(2)
C2 C3 C4 O3 178.11(11)
C2 C3 C4 C5 -1.2(2)
O3 C4 C5 C14 -178.34(11)
C3 C4 C5 C14 0.9(2)
O3 C4 C5 C6 1.4(2)
C3 C4 C5 C6 -179.28(11)
C4 C5 C6 O4 -0.6(2)
C14 C5 C6 O4 179.13(11)
C4 C5 C6 C7 178.82(11)
C14 C5 C6 C7 -1.4(2)
O4 C6 C7 C8 1.5(2)
C5 C6 C7 C8 -177.94(11)
O4 C6 C7 C12 -178.03(11)
C5 C6 C7 C12 2.49(19)
C12 C7 C8 C9 -0.6(2)
C6 C7 C8 C9 179.85(11)
C7 C8 C9 C10 1.7(2)
C8 C9 C10 C11 -1.5(2)
C9 C10 C11 C12 0.2(2)
C10 C11 C12 C7 0.9(2)
C10 C11 C12 C13 -178.36(11)
C8 C7 C12 C11 -0.8(2)
C6 C7 C12 C11 178.81(11)
C8 C7 C12 C13 178.54(11)
C6 C7 C12 C13 -1.9(2)
C11 C12 C13 O5 0.1(2)
C7 C12 C13 O5 -179.19(11)
C11 C12 C13 C14 179.48(11)
C7 C12 C13 C14 0.19(19)
O1 C1 C14 C5 178.71(11)
C2 C1 C14 C5 -0.8(2)
O1 C1 C14 C13 -0.8(2)
C2 C1 C14 C13 179.77(11)
C4 C5 C14 C1 0.1(2)
C6 C5 C14 C1 -179.73(11)
C4 C5 C14 C13 179.51(11)
C6 C5 C14 C13 -0.3(2)
O5 C13 C14 C1 -0.3(2)
C12 C13 C14 C1 -179.62(11)
O5 C13 C14 C5 -179.72(11)
C12 C13 C14 C5 0.91(19)
C2 O2 C15 C16 174.51(10)
O2 C15 C16 C17 -179.69(10)
